data_4518811
loop_
_publ_author_name
'Galiana-Cameo, Mar\'ia'
'Urriolabeitia, Asier'
'Barrenas, Eduardo'
'Passarelli, Vincenzo'
'P\'erez-Torrente, Jes\'us J.'
'Di Giuseppe, Andrea'
'Polo, V\'ictor'
'Castarlenas, Ricardo'

_publ_section_title
;
 Metal--Ligand Cooperative Proton Transfer as an Efficient Trigger for
 Rhodium-NHC-Pyridonato Catalyzed gem-Specific Alkyne Dimerization
;
_journal_issue 12
_journal_name_full 'ACS Catalysis'
_journal_page_first 7553
_journal_page_last 7567
_journal_paper_doi 10.1021/acscatal.1c00602
_journal_volume 11
_journal_year 2021
_chemical_formula_moiety 'C40 H54 N3 O Rh'
_chemical_formula_sum 'C40 H54 N3 O Rh'
_chemical_formula_weight 695.77
_space_group_crystal_system monoclinic
_space_group_IT_number 14
_space_group_name_Hall '-P 2ybc'
_space_group_name_H-M_alt 'P 1 21/c 1'
_atom_sites_solution_hydrogens geom
_atom_sites_solution_primary heavy
_atom_sites_solution_secondary difmap
_audit_creation_method SHELXL-2014/7
_audit_update_record
;
2020-07-13 deposited with the CCDC.	2021-01-28 downloaded from the CCDC.
;
_cell_angle_alpha 90
_cell_angle_beta 90.3070(10)
_cell_angle_gamma 90
_cell_formula_units_Z 4
_cell_length_a 11.2672(10)
_cell_length_b 10.7013(10)
_cell_length_c 29.775(3)
_cell_measurement_reflns_used 9905
_cell_measurement_temperature 100(2)
_cell_measurement_theta_max 26.350
_cell_measurement_theta_min 2.261
_cell_volume 3590.0(6)
_computing_cell_refinement 'SAINT+ in APEX3 (Bruker AXS,2017)'
_computing_data_collection 'SMART in APEX3 (Bruker AXS,2017)'
_computing_data_reduction 'SAINT+ in APEX3 (Bruker AXS,2017)'
_computing_molecular_graphics 'XP program, SHELXTL v6.12, Bruker2000'
_computing_publication_material 'XCIF program, PLATON(Spek, 1998)'
_computing_structure_refinement 'SHELXL-2014/7 (Sheldrick, 2014)'
_computing_structure_solution 'SHELXS-2013 (Sheldrick, 2008)'
_diffrn_ambient_temperature 100(2)
_diffrn_detector_area_resol_mean 8.26
_diffrn_measured_fraction_theta_full 1.000
_diffrn_measured_fraction_theta_max 0.992
_diffrn_measurement_device_type 'Bruker SMART APEX CCD system'
_diffrn_measurement_method '\w rotations with narrow frames'
_diffrn_radiation_monochromator graphite
_diffrn_radiation_source 'fine-focus sealed tube'
_diffrn_radiation_type MoK\a
_diffrn_radiation_wavelength 0.71073
_diffrn_reflns_av_R_equivalents 0.0410
_diffrn_reflns_av_unetI/netI 0.0313
_diffrn_reflns_Laue_measured_fraction_full 1.000
_diffrn_reflns_Laue_measured_fraction_max 0.992
_diffrn_reflns_limit_h_max 13
_diffrn_reflns_limit_h_min -13
_diffrn_reflns_limit_k_max 13
_diffrn_reflns_limit_k_min -13
_diffrn_reflns_limit_l_max 36
_diffrn_reflns_limit_l_min -36
_diffrn_reflns_number 36521
_diffrn_reflns_point_group_measured_fraction_full 1.000
_diffrn_reflns_point_group_measured_fraction_max 0.992
_diffrn_reflns_theta_full 25.000
_diffrn_reflns_theta_max 25.680
_diffrn_reflns_theta_min 1.807
_exptl_absorpt_coefficient_mu 0.510
_exptl_absorpt_correction_T_max 0.9281
_exptl_absorpt_correction_T_min 0.8102
_exptl_absorpt_correction_type multi-scan
_exptl_absorpt_process_details
; 
 Multi-scan correction included in APEX3 package (Bruker AXS, 2017)
;
_exptl_crystal_colour yellow
_exptl_crystal_density_diffrn 1.287
_exptl_crystal_description prism
_exptl_crystal_F_000 1472
_exptl_crystal_size_max 0.270
_exptl_crystal_size_mid 0.210
_exptl_crystal_size_min 0.040
_refine_diff_density_max 0.350
_refine_diff_density_min -0.422
_refine_diff_density_rms 0.054
_refine_ls_extinction_method none
_refine_ls_goodness_of_fit_ref 1.041
_refine_ls_hydrogen_treatment constr
_refine_ls_matrix_type full
_refine_ls_number_parameters 452
_refine_ls_number_reflns 6806
_refine_ls_number_restraints 13
_refine_ls_restrained_S_all 1.040
_refine_ls_R_factor_all 0.0366
_refine_ls_R_factor_gt 0.0282
_refine_ls_shift/su_max 0.001
_refine_ls_shift/su_mean 0.000
_refine_ls_structure_factor_coef Fsqd
_refine_ls_weighting_details 'w=1/[\s^2^(Fo^2^)+(0.0242P)^2^+2.2530P] where P=(Fo^2^+2Fc^2^)/3'
_refine_ls_weighting_scheme calc
_refine_ls_wR_factor_gt 0.0600
_refine_ls_wR_factor_ref 0.0635
_reflns_Friedel_coverage 0.000
_reflns_number_gt 5994
_reflns_number_total 6806
_reflns_threshold_expression 'I > 2\s(I)'
_cod_data_source_file cs1c00602_si_002.cif
_cod_data_source_block VPX236_MGC317
_cod_depositor_comments 'Adding full bibliography for 4518811.cif.'
_cod_original_sg_symbol_H-M 'P 21/c'
_cod_database_code 4518811
_shelx_shelxl_version_number 2014/7
_shelx_space_group_comment
;
The symmetry employed for this shelxl refinement is uniquely defined
by the following loop, which should always be used as a source of
symmetry information in preference to the above space-group names.
They are only intended as comments.
;

loop_
_space_group_symop_operation_xyz
'x, y, z'
'-x, y+1/2, -z+1/2'
'-x, -y, -z'
'x, -y-1/2, z-1/2'

loop_
_atom_site_label
_atom_site_type_symbol
_atom_site_fract_x
_atom_site_fract_y
_atom_site_fract_z
_atom_site_U_iso_or_equiv
_atom_site_adp_type
_atom_site_occupancy
_atom_site_site_symmetry_order
_atom_site_calc_flag
_atom_site_refinement_flags_posn
_atom_site_refinement_flags_adp
_atom_site_refinement_flags_occupancy
_atom_site_disorder_assembly
_atom_site_disorder_group
C32A C 0.6882(2) 0.2511(3) 0.03701(8) 0.0341(6) Uani 0.387(9) 1 d D . P A 1
H32A H 0.6250 0.3143 0.0411 0.041 Uiso 0.387(9) 1 calc R U P A 1
H32B H 0.6542 0.1793 0.0203 0.041 Uiso 0.387(9) 1 calc R U P A 1
C33A C 0.7930(17) 0.3080(17) 0.0105(6) 0.034(4) Uani 0.387(9) 1 d D . P A 1
H33A H 0.8627 0.2530 0.0150 0.041 Uiso 0.387(9) 1 calc R U P A 1
H33B H 0.7722 0.3048 -0.0218 0.041 Uiso 0.387(9) 1 calc R U P A 1
C34A C 0.8318(8) 0.4421(10) 0.0214(3) 0.037(3) Uani 0.387(9) 1 d D . P A 1
H34A H 0.8800 0.4735 -0.0039 0.045 Uiso 0.387(9) 1 calc R U P A 1
H34B H 0.7599 0.4950 0.0232 0.045 Uiso 0.387(9) 1 calc R U P A 1
C35A C 0.9031(8) 0.4588(8) 0.0647(3) 0.047(3) Uani 0.387(9) 1 d D . P A 1
H35A H 0.9359 0.3765 0.0735 0.056 Uiso 0.387(9) 1 calc R U P A 1
H35B H 0.9711 0.5146 0.0584 0.056 Uiso 0.387(9) 1 calc R U P A 1
C36A C 0.8352(18) 0.512(2) 0.1044(6) 0.054(5) Uani 0.387(9) 1 d D . P A 1
H36A H 0.8061 0.5967 0.0969 0.065 Uiso 0.387(9) 1 calc R U P A 1
H36B H 0.8890 0.5190 0.1307 0.065 Uiso 0.387(9) 1 calc R U P A 1
C37A C 0.7291(3) 0.4275(3) 0.11642(9) 0.0392(7) Uani 0.387(9) 1 d D . P A 1
H37A H 0.6989 0.4534 0.1462 0.047 Uiso 0.387(9) 1 calc R U P A 1
H37B H 0.6649 0.4426 0.0942 0.047 Uiso 0.387(9) 1 calc R U P A 1
C32B C 0.6882(2) 0.2511(3) 0.03701(8) 0.0341(6) Uani 0.613(9) 1 d D . P A 2
H32C H 0.6389 0.3266 0.0416 0.041 Uiso 0.613(9) 1 calc R U P A 2
H32D H 0.6357 0.1850 0.0248 0.041 Uiso 0.613(9) 1 calc R U P A 2
C33B C 0.7830(11) 0.2811(12) 0.0019(4) 0.037(2) Uani 0.613(9) 1 d D . P A 2
H33C H 0.8222 0.2030 -0.0079 0.045 Uiso 0.613(9) 1 calc R U P A 2
H33D H 0.7453 0.3204 -0.0247 0.045 Uiso 0.613(9) 1 calc R U P A 2
C34B C 0.8748(6) 0.3694(7) 0.02182(19) 0.0473(17) Uani 0.613(9) 1 d D . P A 2
H34C H 0.9340 0.3881 -0.0017 0.057 Uiso 0.613(9) 1 calc R U P A 2
H34D H 0.9169 0.3246 0.0462 0.057 Uiso 0.613(9) 1 calc R U P A 2
C35B C 0.8301(6) 0.4935(6) 0.0407(3) 0.055(3) Uani 0.613(9) 1 d D . P A 2
H35C H 0.7495 0.5089 0.0285 0.066 Uiso 0.613(9) 1 calc R U P A 2
H35D H 0.8821 0.5611 0.0295 0.066 Uiso 0.613(9) 1 calc R U P A 2
C36B C 0.8250(9) 0.5029(11) 0.0918(3) 0.049(3) Uani 0.613(9) 1 d D . P A 2
H36C H 0.8143 0.5920 0.0998 0.059 Uiso 0.613(9) 1 calc R U P A 2
H36D H 0.9032 0.4768 0.1039 0.059 Uiso 0.613(9) 1 calc R U P A 2
C37B C 0.7291(3) 0.4275(3) 0.11642(9) 0.0392(7) Uani 0.613(9) 1 d D . P A 2
H37C H 0.7224 0.4590 0.1476 0.047 Uiso 0.613(9) 1 calc R U P A 2
H37D H 0.6518 0.4414 0.1013 0.047 Uiso 0.613(9) 1 calc R U P A 2
C1 C 0.6961(2) 0.0456(2) 0.15984(7) 0.0200(5) Uani 1 1 d . . . . .
C3 C 0.7734(2) -0.1454(2) 0.17795(8) 0.0229(5) Uani 1 1 d . . . . .
H3 H 0.8028 -0.2282 0.1749 0.027 Uiso 1 1 calc R U . . .
C4 C 0.7619(2) -0.0812(2) 0.21624(8) 0.0256(5) Uani 1 1 d . . . . .
H4 H 0.7817 -0.1099 0.2455 0.031 Uiso 1 1 calc R U . . .
C6 C 0.7431(2) -0.1032(2) 0.09654(7) 0.0197(5) Uani 1 1 d . . . . .
C7 C 0.6405(2) -0.1336(2) 0.07247(8) 0.0225(5) Uani 1 1 d . . . . .
C8 C 0.6545(2) -0.1668(2) 0.02732(8) 0.0290(6) Uani 1 1 d . . . . .
H8 H 0.5864 -0.1863 0.0097 0.035 Uiso 1 1 calc R U . . .
C9 C 0.7652(2) -0.1717(2) 0.00794(8) 0.0322(6) Uani 1 1 d . . . . .
H9 H 0.7726 -0.1945 -0.0228 0.039 Uiso 1 1 calc R U . . .
C10 C 0.8654(2) -0.1437(2) 0.03289(8) 0.0293(6) Uani 1 1 d . . . . .
H10 H 0.9413 -0.1488 0.0193 0.035 Uiso 1 1 calc R U . . .
C11 C 0.8568(2) -0.1080(2) 0.07798(8) 0.0247(5) Uani 1 1 d . . . . .
C12 C 0.5173(2) -0.1374(2) 0.09274(8) 0.0243(5) Uani 1 1 d . . . . .
H12 H 0.5232 -0.1083 0.1246 0.029 Uiso 1 1 calc R U . . .
C13 C 0.4311(2) -0.0514(3) 0.06778(9) 0.0331(6) Uani 1 1 d . . . . .
H13A H 0.4627 0.0339 0.0676 0.050 Uiso 1 1 calc R U . . .
H13B H 0.3540 -0.0523 0.0829 0.050 Uiso 1 1 calc R U . . .
H13C H 0.4213 -0.0807 0.0368 0.050 Uiso 1 1 calc R U . . .
C14 C 0.4719(2) -0.2729(2) 0.09283(9) 0.0338(6) Uani 1 1 d . . . . .
H14A H 0.4663 -0.3036 0.0619 0.051 Uiso 1 1 calc R U . . .
H14B H 0.3933 -0.2760 0.1067 0.051 Uiso 1 1 calc R U . . .
H14C H 0.5271 -0.3257 0.1099 0.051 Uiso 1 1 calc R U . . .
C15 C 0.9700(2) -0.0781(2) 0.10393(8) 0.0292(6) Uani 1 1 d . . . . .
H15 H 0.9470 -0.0448 0.1340 0.035 Uiso 1 1 calc R U . . .
C16 C 1.0434(2) -0.1965(3) 0.11137(9) 0.0364(6) Uani 1 1 d . . . . .
H16A H 0.9966 -0.2573 0.1283 0.055 Uiso 1 1 calc R U . . .
H16B H 1.1156 -0.1757 0.1283 0.055 Uiso 1 1 calc R U . . .
H16C H 1.0651 -0.2323 0.0823 0.055 Uiso 1 1 calc R U . . .
C17 C 1.0447(2) 0.0212(3) 0.08033(10) 0.0431(7) Uani 1 1 d . . . . .
H17A H 1.1155 0.0393 0.0984 0.065 Uiso 1 1 calc R U . . .
H17B H 0.9977 0.0977 0.0767 0.065 Uiso 1 1 calc R U . . .
H17C H 1.0686 -0.0096 0.0508 0.065 Uiso 1 1 calc R U . . .
C18 C 0.7013(2) 0.1350(2) 0.23746(8) 0.0241(5) Uani 1 1 d . . . . .
C19 C 0.5944(2) 0.1452(2) 0.26095(7) 0.0257(5) Uani 1 1 d . . . . .
C20 C 0.5844(2) 0.2438(3) 0.29144(8) 0.0335(6) Uani 1 1 d . . . . .
H20 H 0.5123 0.2549 0.3073 0.040 Uiso 1 1 calc R U . . .
C21 C 0.6771(3) 0.3253(3) 0.29887(8) 0.0366(6) Uani 1 1 d . . . . .
H21 H 0.6682 0.3922 0.3196 0.044 Uiso 1 1 calc R U . . .
C22 C 0.7822(2) 0.3102(3) 0.27648(9) 0.0341(6) Uani 1 1 d . . . . .
H22 H 0.8459 0.3661 0.2824 0.041 Uiso 1 1 calc R U . . .
C23 C 0.7976(2) 0.2146(3) 0.24520(8) 0.0305(6) Uani 1 1 d . . . . .
C24 C 0.4968(2) 0.0492(2) 0.25693(8) 0.0285(6) Uani 1 1 d . . . . .
H24 H 0.5035 0.0079 0.2269 0.034 Uiso 1 1 calc R U . . .
C25 C 0.5144(3) -0.0507(3) 0.29333(9) 0.0382(7) Uani 1 1 d . . . . .
H25A H 0.5918 -0.0909 0.2894 0.057 Uiso 1 1 calc R U . . .
H25B H 0.4515 -0.1135 0.2908 0.057 Uiso 1 1 calc R U . . .
H25C H 0.5112 -0.0114 0.3230 0.057 Uiso 1 1 calc R U . . .
C26 C 0.3722(2) 0.1060(3) 0.26067(9) 0.0361(6) Uani 1 1 d . . . . .
H26A H 0.3605 0.1379 0.2912 0.054 Uiso 1 1 calc R U . . .
H26B H 0.3127 0.0417 0.2541 0.054 Uiso 1 1 calc R U . . .
H26C H 0.3640 0.1747 0.2391 0.054 Uiso 1 1 calc R U . . .
C27 C 0.9172(2) 0.1955(3) 0.22390(11) 0.0482(8) Uani 1 1 d . . . . .
H27 H 0.9077 0.1387 0.1975 0.058 Uiso 1 1 calc R U . . .
C28 C 1.0001(3) 0.1339(4) 0.25786(17) 0.0880(15) Uani 1 1 d . . . . .
H28A H 1.0145 0.1914 0.2829 0.132 Uiso 1 1 calc R U . . .
H28B H 1.0755 0.1137 0.2434 0.132 Uiso 1 1 calc R U . . .
H28C H 0.9635 0.0571 0.2691 0.132 Uiso 1 1 calc R U . . .
C29 C 0.9734(3) 0.3181(4) 0.20816(13) 0.0658(11) Uani 1 1 d . . . . .
H29A H 0.9157 0.3651 0.1901 0.099 Uiso 1 1 calc R U . . .
H29B H 1.0435 0.2998 0.1900 0.099 Uiso 1 1 calc R U . . .
H29C H 0.9968 0.3680 0.2344 0.099 Uiso 1 1 calc R U . . .
C30 C 0.7537(2) 0.2893(2) 0.11789(9) 0.0310(6) Uani 1 1 d . . . . .
H30 H 0.8246 0.2667 0.1365 0.037 Uiso 1 1 calc R U . A 1
C31 C 0.7343(2) 0.2088(2) 0.08183(8) 0.0269(6) Uani 1 1 d . . . . .
H31 H 0.7943 0.1402 0.0798 0.032 Uiso 1 1 calc R U . A 1
C39 C 0.3824(2) 0.2155(2) 0.13505(8) 0.0261(5) Uani 1 1 d . . . . .
C40 C 0.2607(2) 0.2431(3) 0.13818(9) 0.0352(6) Uani 1 1 d . . . . .
H40 H 0.2102 0.1932 0.1563 0.042 Uiso 1 1 calc R U . . .
C41 C 0.2161(3) 0.3432(3) 0.11469(10) 0.0430(7) Uani 1 1 d . . . . .
H41 H 0.1341 0.3631 0.1165 0.052 Uiso 1 1 calc R U . . .
C42 C 0.2904(2) 0.4152(3) 0.08829(10) 0.0381(7) Uani 1 1 d . . . . .
H42 H 0.2605 0.4847 0.0719 0.046 Uiso 1 1 calc R U . . .
C43 C 0.4087(2) 0.3835(2) 0.08637(8) 0.0294(6) Uani 1 1 d . . . . .
H43 H 0.4598 0.4326 0.0683 0.035 Uiso 1 1 calc R U . . .
N2 N 0.73389(16) -0.06777(17) 0.14357(6) 0.0192(4) Uani 1 1 d . . . . .
N5 N 0.71566(17) 0.03466(18) 0.20523(6) 0.0219(4) Uani 1 1 d . . . . .
N38 N 0.45510(17) 0.28660(18) 0.10884(6) 0.0230(4) Uani 1 1 d . . . . .
O44 O 0.43663(14) 0.12483(16) 0.15553(5) 0.0267(4) Uani 1 1 d . . . . .
Rh Rh 0.60548(2) 0.17718(2) 0.13029(2) 0.01895(6) Uani 1 1 d . . . . .

loop_
_atom_site_aniso_label
_atom_site_aniso_U_11
_atom_site_aniso_U_22
_atom_site_aniso_U_33
_atom_site_aniso_U_23
_atom_site_aniso_U_13
_atom_site_aniso_U_12
C32A 0.0469(17) 0.0306(15) 0.0249(13) -0.0003(11) 0.0071(12) -0.0080(13)
C33A 0.048(8) 0.042(8) 0.013(6) -0.005(5) 0.009(5) 0.005(6)
C34A 0.037(5) 0.034(7) 0.041(6) 0.012(4) 0.007(4) -0.004(5)
C35A 0.032(5) 0.055(5) 0.052(5) 0.024(4) -0.007(4) -0.022(4)
C36A 0.075(10) 0.048(9) 0.039(6) -0.005(6) 0.002(6) -0.044(6)
C37A 0.0478(17) 0.0303(15) 0.0396(16) -0.0084(12) 0.0119(13) -0.0124(13)
C32B 0.0469(17) 0.0306(15) 0.0249(13) -0.0003(11) 0.0071(12) -0.0080(13)
C33B 0.048(4) 0.043(5) 0.021(5) 0.002(4) 0.012(3) 0.001(3)
C34B 0.052(4) 0.035(3) 0.055(4) 0.004(3) 0.031(3) -0.007(3)
C35B 0.056(4) 0.023(3) 0.086(7) 0.006(3) 0.033(5) -0.009(3)
C36B 0.042(4) 0.023(4) 0.084(9) -0.012(5) 0.009(5) -0.015(3)
C37B 0.0478(17) 0.0303(15) 0.0396(16) -0.0084(12) 0.0119(13) -0.0124(13)
C1 0.0197(11) 0.0213(12) 0.0189(11) -0.0023(9) 0.0012(9) -0.0019(9)
C3 0.0242(12) 0.0202(12) 0.0243(12) 0.0027(10) 0.0019(10) 0.0048(9)
C4 0.0262(13) 0.0285(13) 0.0220(12) 0.0043(10) -0.0008(10) 0.0089(11)
C6 0.0274(12) 0.0145(11) 0.0173(11) 0.0004(9) 0.0034(9) 0.0010(9)
C7 0.0279(13) 0.0180(11) 0.0215(12) 0.0012(9) 0.0011(10) -0.0004(10)
C8 0.0344(14) 0.0293(14) 0.0233(12) -0.0002(11) -0.0028(10) -0.0044(11)
C9 0.0417(15) 0.0343(15) 0.0205(12) -0.0044(11) 0.0053(11) -0.0019(13)
C10 0.0309(14) 0.0302(14) 0.0270(13) -0.0037(11) 0.0104(11) 0.0005(11)
C11 0.0295(13) 0.0202(13) 0.0245(12) -0.0017(10) 0.0050(10) -0.0005(10)
C12 0.0246(13) 0.0261(13) 0.0220(12) -0.0022(10) -0.0001(10) -0.0022(10)
C13 0.0308(14) 0.0354(15) 0.0331(14) -0.0066(12) -0.0039(11) 0.0031(12)
C14 0.0361(15) 0.0297(14) 0.0357(15) -0.0019(12) 0.0055(12) -0.0094(12)
C15 0.0248(13) 0.0344(15) 0.0284(13) -0.0075(11) 0.0057(10) -0.0023(11)
C16 0.0298(14) 0.0482(18) 0.0313(14) -0.0008(13) 0.0012(11) 0.0018(13)
C17 0.0322(15) 0.0397(17) 0.0575(19) -0.0029(15) 0.0042(14) -0.0099(13)
C18 0.0326(13) 0.0227(12) 0.0169(11) -0.0010(9) -0.0050(10) 0.0064(10)
C19 0.0350(14) 0.0258(13) 0.0162(11) 0.0019(9) 0.0013(10) 0.0048(11)
C20 0.0432(16) 0.0339(15) 0.0235(13) -0.0040(11) 0.0068(11) 0.0046(13)
C21 0.0527(17) 0.0343(15) 0.0228(13) -0.0088(12) -0.0003(12) 0.0076(14)
C22 0.0399(15) 0.0335(15) 0.0290(13) -0.0057(12) -0.0090(12) -0.0018(12)
C23 0.0310(14) 0.0356(15) 0.0247(13) -0.0045(11) -0.0068(11) 0.0052(11)
C24 0.0389(15) 0.0259(14) 0.0208(12) 0.0001(10) 0.0084(11) 0.0021(12)
C25 0.0555(18) 0.0313(15) 0.0281(14) 0.0043(12) 0.0142(13) 0.0034(13)
C26 0.0372(16) 0.0335(15) 0.0377(15) -0.0006(12) 0.0124(12) -0.0003(12)
C27 0.0278(15) 0.060(2) 0.0569(19) -0.0316(16) -0.0032(13) 0.0006(14)
C28 0.046(2) 0.081(3) 0.136(4) -0.013(3) -0.027(2) 0.027(2)
C29 0.0369(18) 0.089(3) 0.071(2) -0.032(2) 0.0081(16) -0.0212(19)
C30 0.0281(13) 0.0292(15) 0.0358(15) 0.0032(11) -0.0021(11) -0.0086(11)
C31 0.0268(13) 0.0239(14) 0.0301(13) 0.0047(10) 0.0104(11) 0.0002(10)
C39 0.0303(13) 0.0238(12) 0.0242(12) -0.0024(10) 0.0012(11) -0.0002(10)
C40 0.0273(14) 0.0358(16) 0.0427(16) 0.0010(13) 0.0061(12) -0.0014(12)
C41 0.0294(15) 0.0438(18) 0.0559(19) -0.0026(14) 0.0001(13) 0.0124(13)
C42 0.0365(16) 0.0342(15) 0.0436(16) 0.0065(13) -0.0084(13) 0.0112(13)
C43 0.0359(15) 0.0247(13) 0.0277(13) 0.0040(11) -0.0023(11) 0.0022(12)
N2 0.0210(10) 0.0192(10) 0.0173(9) -0.0013(8) 0.0014(8) 0.0018(8)
N5 0.0242(10) 0.0231(10) 0.0182(10) -0.0018(8) -0.0016(8) 0.0046(8)
N38 0.0265(11) 0.0206(11) 0.0218(10) 0.0000(8) -0.0014(8) 0.0009(8)
O44 0.0261(9) 0.0258(9) 0.0284(9) 0.0060(7) 0.0040(7) 0.0013(7)
Rh 0.02212(9) 0.01800(9) 0.01673(9) 0.00038(8) 0.00077(7) 0.00099(8)

loop_
_atom_type_symbol
_atom_type_description
_atom_type_scat_dispersion_real
_atom_type_scat_dispersion_imag
_atom_type_scat_source
C C 0.0033 0.0016 'International Tables Vol C Tables 4.2.6.8 and 6.1.1.4'
H H 0.0000 0.0000 'International Tables Vol C Tables 4.2.6.8 and 6.1.1.4'
N N 0.0061 0.0033 'International Tables Vol C Tables 4.2.6.8 and 6.1.1.4'
O O 0.0106 0.0060 'International Tables Vol C Tables 4.2.6.8 and 6.1.1.4'
Rh Rh -1.1178 0.9187 'International Tables Vol C Tables 4.2.6.8 and 6.1.1.4'

loop_
_geom_angle_atom_site_label_1
_geom_angle_atom_site_label_2
_geom_angle_atom_site_label_3
_geom_angle
_geom_angle_site_symmetry_1
_geom_angle_site_symmetry_3
_geom_angle_publ_flag
C31 C32A C33A 108.1(10) . . ?
C31 C32A H32A 110.1 . . ?
C33A C32A H32A 110.1 . . ?
C31 C32A H32B 110.1 . . ?
C33A C32A H32B 110.1 . . ?
H32A C32A H32B 108.4 . . ?
C34A C33A C32A 118.6(10) . . ?
C34A C33A H33A 107.7 . . ?
C32A C33A H33A 107.7 . . ?
C34A C33A H33B 107.7 . . ?
C32A C33A H33B 107.7 . . ?
H33A C33A H33B 107.1 . . ?
C35A C34A C33A 115.8(12) . . ?
C35A C34A H34A 108.3 . . ?
C33A C34A H34A 108.3 . . ?
C35A C34A H34B 108.3 . . ?
C33A C34A H34B 108.3 . . ?
H34A C34A H34B 107.4 . . ?
C36A C35A C34A 115.8(12) . . ?
C36A C35A H35A 108.3 . . ?
C34A C35A H35A 108.3 . . ?
C36A C35A H35B 108.3 . . ?
C34A C35A H35B 108.3 . . ?
H35A C35A H35B 107.4 . . ?
C35A C36A C37A 110.8(10) . . ?
C35A C36A H36A 109.5 . . ?
C37A C36A H36A 109.5 . . ?
C35A C36A H36B 109.5 . . ?
C37A C36A H36B 109.5 . . ?
H36A C36A H36B 108.1 . . ?
C30 C37A C36A 116.1(10) . . ?
C30 C37A H37A 108.3 . . ?
C36A C37A H37A 108.3 . . ?
C30 C37A H37B 108.3 . . ?
C36A C37A H37B 108.3 . . ?
H37A C37A H37B 107.4 . . ?
C31 C32B C33B 115.5(6) . . ?
C31 C32B H32C 108.4 . . ?
C33B C32B H32C 108.4 . . ?
C31 C32B H32D 108.4 . . ?
C33B C32B H32D 108.4 . . ?
H32C C32B H32D 107.5 . . ?
C34B C33B C32B 109.8(7) . . ?
C34B C33B H33C 109.7 . . ?
C32B C33B H33C 109.7 . . ?
C34B C33B H33D 109.7 . . ?
C32B C33B H33D 109.7 . . ?
H33C C33B H33D 108.2 . . ?
C33B C34B C35B 117.3(8) . . ?
C33B C34B H34C 108.0 . . ?
C35B C34B H34C 108.0 . . ?
C33B C34B H34D 108.0 . . ?
C35B C34B H34D 108.0 . . ?
H34C C34B H34D 107.2 . . ?
C34B C35B C36B 116.0(7) . . ?
C34B C35B H35C 108.3 . . ?
C36B C35B H35C 108.3 . . ?
C34B C35B H35D 108.3 . . ?
C36B C35B H35D 108.3 . . ?
H35C C35B H35D 107.4 . . ?
C35B C36B C37B 118.0(7) . . ?
C35B C36B H36C 107.8 . . ?
C37B C36B H36C 107.8 . . ?
C35B C36B H36D 107.8 . . ?
C37B C36B H36D 107.8 . . ?
H36C C36B H36D 107.1 . . ?
C30 C37B C36B 113.6(5) . . ?
C30 C37B H37C 108.9 . . ?
C36B C37B H37C 108.9 . . ?
C30 C37B H37D 108.9 . . ?
C36B C37B H37D 108.9 . . ?
H37C C37B H37D 107.7 . . ?
N5 C1 N2 102.91(19) . . ?
N5 C1 Rh 125.98(16) . . ?
N2 C1 Rh 129.90(16) . . ?
C4 C3 N2 106.7(2) . . ?
C4 C3 H3 126.6 . . ?
N2 C3 H3 126.6 . . ?
C3 C4 N5 107.3(2) . . ?
C3 C4 H4 126.4 . . ?
N5 C4 H4 126.4 . . ?
C7 C6 C11 123.1(2) . . ?
C7 C6 N2 119.48(19) . . ?
C11 C6 N2 117.4(2) . . ?
C6 C7 C8 117.1(2) . . ?
C6 C7 C12 124.0(2) . . ?
C8 C7 C12 118.9(2) . . ?
C9 C8 C7 121.2(2) . . ?
C9 C8 H8 119.4 . . ?
C7 C8 H8 119.4 . . ?
C8 C9 C10 120.4(2) . . ?
C8 C9 H9 119.8 . . ?
C10 C9 H9 119.8 . . ?
C9 C10 C11 121.0(2) . . ?
C9 C10 H10 119.5 . . ?
C11 C10 H10 119.5 . . ?
C6 C11 C10 117.2(2) . . ?
C6 C11 C15 123.9(2) . . ?
C10 C11 C15 118.8(2) . . ?
C7 C12 C13 111.8(2) . . ?
C7 C12 C14 109.3(2) . . ?
C13 C12 C14 111.0(2) . . ?
C7 C12 H12 108.2 . . ?
C13 C12 H12 108.2 . . ?
C14 C12 H12 108.2 . . ?
C12 C13 H13A 109.5 . . ?
C12 C13 H13B 109.5 . . ?
H13A C13 H13B 109.5 . . ?
C12 C13 H13C 109.5 . . ?
H13A C13 H13C 109.5 . . ?
H13B C13 H13C 109.5 . . ?
C12 C14 H14A 109.5 . . ?
C12 C14 H14B 109.5 . . ?
H14A C14 H14B 109.5 . . ?
C12 C14 H14C 109.5 . . ?
H14A C14 H14C 109.5 . . ?
H14B C14 H14C 109.5 . . ?
C11 C15 C16 110.5(2) . . ?
C11 C15 C17 112.0(2) . . ?
C16 C15 C17 110.1(2) . . ?
C11 C15 H15 108.0 . . ?
C16 C15 H15 108.0 . . ?
C17 C15 H15 108.0 . . ?
C15 C16 H16A 109.5 . . ?
C15 C16 H16B 109.5 . . ?
H16A C16 H16B 109.5 . . ?
C15 C16 H16C 109.5 . . ?
H16A C16 H16C 109.5 . . ?
H16B C16 H16C 109.5 . . ?
C15 C17 H17A 109.5 . . ?
C15 C17 H17B 109.5 . . ?
H17A C17 H17B 109.5 . . ?
C15 C17 H17C 109.5 . . ?
H17A C17 H17C 109.5 . . ?
H17B C17 H17C 109.5 . . ?
C23 C18 C19 122.7(2) . . ?
C23 C18 N5 118.1(2) . . ?
C19 C18 N5 119.2(2) . . ?
C20 C19 C18 117.1(2) . . ?
C20 C19 C24 120.3(2) . . ?
C18 C19 C24 122.4(2) . . ?
C21 C20 C19 121.2(2) . . ?
C21 C20 H20 119.4 . . ?
C19 C20 H20 119.4 . . ?
C22 C21 C20 120.2(2) . . ?
C22 C21 H21 119.9 . . ?
C20 C21 H21 119.9 . . ?
C21 C22 C23 121.4(3) . . ?
C21 C22 H22 119.3 . . ?
C23 C22 H22 119.3 . . ?
C22 C23 C18 117.2(2) . . ?
C22 C23 C27 119.7(2) . . ?
C18 C23 C27 122.9(2) . . ?
C19 C24 C25 109.1(2) . . ?
C19 C24 C26 113.0(2) . . ?
C25 C24 C26 109.9(2) . . ?
C19 C24 H24 108.3 . . ?
C25 C24 H24 108.3 . . ?
C26 C24 H24 108.3 . . ?
C24 C25 H25A 109.5 . . ?
C24 C25 H25B 109.5 . . ?
H25A C25 H25B 109.5 . . ?
C24 C25 H25C 109.5 . . ?
H25A C25 H25C 109.5 . . ?
H25B C25 H25C 109.5 . . ?
C24 C26 H26A 109.5 . . ?
C24 C26 H26B 109.5 . . ?
H26A C26 H26B 109.5 . . ?
C24 C26 H26C 109.5 . . ?
H26A C26 H26C 109.5 . . ?
H26B C26 H26C 109.5 . . ?
C23 C27 C28 109.0(3) . . ?
C23 C27 C29 112.6(3) . . ?
C28 C27 C29 108.7(3) . . ?
C23 C27 H27 108.8 . . ?
C28 C27 H27 108.8 . . ?
C29 C27 H27 108.8 . . ?
C27 C28 H28A 109.5 . . ?
C27 C28 H28B 109.5 . . ?
H28A C28 H28B 109.5 . . ?
C27 C28 H28C 109.5 . . ?
H28A C28 H28C 109.5 . . ?
H28B C28 H28C 109.5 . . ?
C27 C29 H29A 109.5 . . ?
C27 C29 H29B 109.5 . . ?
H29A C29 H29B 109.5 . . ?
C27 C29 H29C 109.5 . . ?
H29A C29 H29C 109.5 . . ?
H29B C29 H29C 109.5 . . ?
C31 C30 C37A 123.9(2) . . ?
C31 C30 C37B 123.9(2) . . ?
C31 C30 Rh 70.09(14) . . ?
C37A C30 Rh 114.95(18) . . ?
C37B C30 Rh 114.95(18) . . ?
C31 C30 H30 113.6 . . ?
C37A C30 H30 113.6 . . ?
Rh C30 H30 113.6 . . ?
C30 C31 C32A 123.5(2) . . ?
C30 C31 C32B 123.5(2) . . ?
C30 C31 Rh 70.90(14) . . ?
C32A C31 Rh 115.24(18) . . ?
C32B C31 Rh 115.24(18) . . ?
C30 C31 H31 113.5 . . ?
C32A C31 H31 113.5 . . ?
Rh C31 H31 113.5 . . ?
O44 C39 N38 113.8(2) . . ?
O44 C39 C40 125.6(2) . . ?
N38 C39 C40 120.6(2) . . ?
O44 C39 Rh 56.24(11) . . ?
N38 C39 Rh 57.58(12) . . ?
C40 C39 Rh 177.07(19) . . ?
C41 C40 C39 119.0(3) . . ?
C41 C40 H40 120.5 . . ?
C39 C40 H40 120.5 . . ?
C40 C41 C42 120.1(3) . . ?
C40 C41 H41 119.9 . . ?
C42 C41 H41 119.9 . . ?
C43 C42 C41 118.3(3) . . ?
C43 C42 H42 120.8 . . ?
C41 C42 H42 120.8 . . ?
N38 C43 C42 123.1(2) . . ?
N38 C43 H43 118.5 . . ?
C42 C43 H43 118.5 . . ?
C1 N2 C3 111.50(18) . . ?
C1 N2 C6 126.36(18) . . ?
C3 N2 C6 121.94(18) . . ?
C1 N5 C4 111.57(19) . . ?
C1 N5 C18 124.77(19) . . ?
C4 N5 C18 123.40(19) . . ?
C43 N38 C39 118.9(2) . . ?
C43 N38 Rh 150.91(17) . . ?
C39 N38 Rh 90.05(14) . . ?
C39 O44 Rh 93.25(14) . . ?
C1 Rh C31 93.71(9) . . ?
C1 Rh C30 94.43(10) . . ?
C31 Rh C30 39.01(10) . . ?
C1 Rh O44 96.78(8) . . ?
C31 Rh O44 156.63(8) . . ?
C30 Rh O44 158.66(9) . . ?
C1 Rh N38 159.59(8) . . ?
C31 Rh N38 104.88(9) . . ?
C30 Rh N38 105.28(9) . . ?
O44 Rh N38 62.85(7) . . ?
C1 Rh C39 127.28(8) . . ?
C31 Rh C39 134.73(9) . . ?
C30 Rh C39 134.88(9) . . ?
O44 Rh C39 30.51(7) . . ?
N38 Rh C39 32.37(7) . . ?

loop_
_geom_bond_atom_site_label_1
_geom_bond_atom_site_label_2
_geom_bond_distance
_geom_bond_site_symmetry_2
_geom_bond_publ_flag
C32A C31 1.500(4) . ?
C32A C33A 1.549(12) . ?
C32A H32A 0.9900 . ?
C32A H32B 0.9900 . ?
C33A C34A 1.533(13) . ?
C33A H33A 0.9900 . ?
C33A H33B 0.9900 . ?
C34A C35A 1.526(10) . ?
C34A H34A 0.9900 . ?
C34A H34B 0.9900 . ?
C35A C36A 1.523(14) . ?
C35A H35A 0.9900 . ?
C35A H35B 0.9900 . ?
C36A C37A 1.542(12) . ?
C36A H36A 0.9900 . ?
C36A H36B 0.9900 . ?
C37A C30 1.505(4) . ?
C37A H37A 0.9900 . ?
C37A H37B 0.9900 . ?
C32B C31 1.500(4) . ?
C32B C33B 1.534(8) . ?
C32B H32C 0.9900 . ?
C32B H32D 0.9900 . ?
C33B C34B 1.519(10) . ?
C33B H33C 0.9900 . ?
C33B H33D 0.9900 . ?
C34B C35B 1.528(8) . ?
C34B H34C 0.9900 . ?
C34B H34D 0.9900 . ?
C35B C36B 1.528(10) . ?
C35B H35C 0.9900 . ?
C35B H35D 0.9900 . ?
C36B C37B 1.538(8) . ?
C36B H36C 0.9900 . ?
C36B H36D 0.9900 . ?
C37B C30 1.505(4) . ?
C37B H37C 0.9900 . ?
C37B H37D 0.9900 . ?
C1 N5 1.373(3) . ?
C1 N2 1.375(3) . ?
C1 Rh 1.947(2) . ?
C3 C4 1.338(3) . ?
C3 N2 1.390(3) . ?
C3 H3 0.9500 . ?
C4 N5 1.384(3) . ?
C4 H4 0.9500 . ?
C6 C7 1.395(3) . ?
C6 C11 1.399(3) . ?
C6 N2 1.455(3) . ?
C7 C8 1.400(3) . ?
C7 C12 1.517(3) . ?
C8 C9 1.378(4) . ?
C8 H8 0.9500 . ?
C9 C10 1.381(4) . ?
C9 H9 0.9500 . ?
C10 C11 1.400(3) . ?
C10 H10 0.9500 . ?
C11 C15 1.522(3) . ?
C12 C13 1.528(3) . ?
C12 C14 1.538(3) . ?
C12 H12 1.0000 . ?
C13 H13A 0.9800 . ?
C13 H13B 0.9800 . ?
C13 H13C 0.9800 . ?
C14 H14A 0.9800 . ?
C14 H14B 0.9800 . ?
C14 H14C 0.9800 . ?
C15 C16 1.528(4) . ?
C15 C17 1.529(4) . ?
C15 H15 1.0000 . ?
C16 H16A 0.9800 . ?
C16 H16B 0.9800 . ?
C16 H16C 0.9800 . ?
C17 H17A 0.9800 . ?
C17 H17B 0.9800 . ?
C17 H17C 0.9800 . ?
C18 C23 1.398(4) . ?
C18 C19 1.400(3) . ?
C18 N5 1.450(3) . ?
C19 C20 1.398(3) . ?
C19 C24 1.509(3) . ?
C20 C21 1.378(4) . ?
C20 H20 0.9500 . ?
C21 C22 1.372(4) . ?
C21 H21 0.9500 . ?
C22 C23 1.395(4) . ?
C22 H22 0.9500 . ?
C23 C27 1.506(4) . ?
C24 C25 1.534(3) . ?
C24 C26 1.534(4) . ?
C24 H24 1.0000 . ?
C25 H25A 0.9800 . ?
C25 H25B 0.9800 . ?
C25 H25C 0.9800 . ?
C26 H26A 0.9800 . ?
C26 H26B 0.9800 . ?
C26 H26C 0.9800 . ?
C27 C28 1.523(5) . ?
C27 C29 1.532(5) . ?
C27 H27 1.0000 . ?
C28 H28A 0.9800 . ?
C28 H28B 0.9800 . ?
C28 H28C 0.9800 . ?
C29 H29A 0.9800 . ?
C29 H29B 0.9800 . ?
C29 H29C 0.9800 . ?
C30 C31 1.393(4) . ?
C30 Rh 2.090(2) . ?
C30 H30 1.0000 . ?
C31 Rh 2.080(2) . ?
C31 H31 1.0000 . ?
C39 O44 1.297(3) . ?
C39 N38 1.366(3) . ?
C39 C40 1.406(3) . ?
C39 Rh 2.551(2) . ?
C40 C41 1.373(4) . ?
C40 H40 0.9500 . ?
C41 C42 1.385(4) . ?
C41 H41 0.9500 . ?
C42 C43 1.377(4) . ?
C42 H42 0.9500 . ?
C43 N38 1.338(3) . ?
C43 H43 0.9500 . ?
N38 Rh 2.1536(19) . ?
O44 Rh 2.1245(16) . ?
